data_7063805
loop_
_publ_author_name
'Aminov, Semen V.'
'Fedotov, Victor V.'
'Savateev, Konstantin V.'
'Neymash, Artyom O.'
'Ulomsky, Evgeny N.'
'Slepukhin, Pavel A.'
'Rusinov, Vladimir L.'

_publ_section_title
;
 ANRORC-type reactions of azolo[1,5-a]pyrimidine-6-carbonitriles with O-
 and N-nucleophiles
;
_journal_issue 21
_journal_name_full 'New Journal of Chemistry'
_journal_page_first 8627
_journal_page_last 8631
_journal_paper_doi 10.1039/D5NJ00255A
_journal_volume 49
_journal_year 2025
_chemical_formula_moiety 'C12 H12 N4'
_chemical_formula_sum 'C12 H12 N4'
_chemical_formula_weight 212.26
_space_group_crystal_system orthorhombic
_space_group_IT_number 19
_space_group_name_Hall 'P 2ac 2ab'
_space_group_name_H-M_alt 'P 21 21 21'
_atom_sites_solution_hydrogens mixed
_atom_sites_solution_primary dual
_audit_creation_date 2024-10-17
_audit_creation_method
;
Olex2 1.5
(compiled 2024.02.16 svn.r378c4104 for OlexSys, GUI svn.r6928)
;
_audit_update_record
;
2024-10-21 deposited with the CCDC.	2025-05-07 downloaded from the CCDC.
;
_cell_angle_alpha 90
_cell_angle_beta 90
_cell_angle_gamma 90
_cell_formula_units_Z 4
_cell_length_a 6.6736(4)
_cell_length_b 7.4873(4)
_cell_length_c 22.8768(14)
_cell_measurement_reflns_used 1024
_cell_measurement_temperature 295(2)
_cell_measurement_theta_max 27.3440
_cell_measurement_theta_min 2.9730
_cell_volume 1143.09(12)
_computing_cell_refinement 'CrysAlisPro 1.171.41.98a (Rigaku OD, 2021)'
_computing_data_collection 'CrysAlisPro 1.171.41.98a (Rigaku OD, 2021)'
_computing_data_reduction 'CrysAlisPro 1.171.41.98a (Rigaku OD, 2021)'
_computing_molecular_graphics 'Olex2 1.5 (Dolomanov et al., 2009)'
_computing_publication_material 'Olex2 1.5 (Dolomanov et al., 2009)'
_computing_structure_refinement 'SHELXL 2018/3 (Sheldrick, 2015)'
_computing_structure_solution 'SHELXT 2018/2 (Sheldrick, 2018)'
_diffrn_ambient_temperature 295(2)
_diffrn_detector_area_resol_mean 15.9555
_diffrn_detector_type Eos
_diffrn_measured_fraction_theta_full 0.997
_diffrn_measured_fraction_theta_max 0.989
_diffrn_measurement_details
;
List of Runs (angles in degrees, time in seconds):

  # Type    Start    End  Width  t~exp~   \w     \q     \k     \f   Frames
#--------------------------------------------------------------------------
  1  \w    -83.00 -35.00   1.00   45.00    --  -19.06 178.00 150.00   48
  2  \w    -33.00  43.00   1.00   45.00    --   21.56 -77.00 150.00   76
;
_diffrn_measurement_device 'four-circle diffractometer'
_diffrn_measurement_device_type 'Xcalibur 3'
_diffrn_measurement_method '\w scans'
_diffrn_radiation_type MoK\a
_diffrn_radiation_wavelength 0.71073
_diffrn_reflns_av_R_equivalents 0.0354
_diffrn_reflns_av_unetI/netI 0.0562
_diffrn_reflns_Laue_measured_fraction_full 0.997
_diffrn_reflns_Laue_measured_fraction_max 0.989
_diffrn_reflns_limit_h_max 4
_diffrn_reflns_limit_h_min -8
_diffrn_reflns_limit_k_max 8
_diffrn_reflns_limit_k_min -9
_diffrn_reflns_limit_l_max 14
_diffrn_reflns_limit_l_min -30
_diffrn_reflns_number 3282
_diffrn_reflns_point_group_measured_fraction_full 0.867
_diffrn_reflns_point_group_measured_fraction_max 0.862
_diffrn_reflns_theta_full 25.242
_diffrn_reflns_theta_max 28.279
_diffrn_reflns_theta_min 2.863
_exptl_absorpt_coefficient_mu 0.078
_exptl_absorpt_correction_T_max 1.00000
_exptl_absorpt_correction_T_min 0.88748
_exptl_absorpt_correction_type multi-scan
_exptl_absorpt_process_details
;
CrysAlisPro 1.171.41.98a (Rigaku Oxford Diffraction, 2021)
Empirical absorption correction using spherical harmonics,
implemented in SCALE3 ABSPACK scaling algorithm.
;
_exptl_crystal_colour colourless
_exptl_crystal_colour_primary colourless
_exptl_crystal_density_diffrn 1.233
_exptl_crystal_description irregular
_exptl_crystal_F_000 448
_exptl_crystal_size_max 0.43
_exptl_crystal_size_mid 0.31
_exptl_crystal_size_min 0.16
_refine_diff_density_max 0.192
_refine_diff_density_min -0.194
_refine_diff_density_rms 0.045
_refine_ls_abs_structure_details
;
 Flack x determined using 350 quotients [(I+)-(I-)]/[(I+)+(I-)]
 (Parsons, Flack and Wagner, Acta Cryst. B69 (2013) 249-259).
;
_refine_ls_abs_structure_Flack -2.9(10)
_refine_ls_extinction_method none
_refine_ls_goodness_of_fit_ref 0.968
_refine_ls_hydrogen_treatment mixed
_refine_ls_matrix_type full
_refine_ls_number_parameters 155
_refine_ls_number_reflns 2448
_refine_ls_number_restraints 0
_refine_ls_restrained_S_all 0.968
_refine_ls_R_factor_all 0.0950
_refine_ls_R_factor_gt 0.0563
_refine_ls_shift/su_max 0.000
_refine_ls_shift/su_mean 0.000
_refine_ls_structure_factor_coef Fsqd
_refine_ls_weighting_details 'w=1/[\s^2^(Fo^2^)+(0.0789P)^2^] where P=(Fo^2^+2Fc^2^)/3'
_refine_ls_weighting_scheme calc
_refine_ls_wR_factor_gt 0.1285
_refine_ls_wR_factor_ref 0.1557
_reflns_Friedel_coverage 0.485
_reflns_Friedel_fraction_full 0.676
_reflns_Friedel_fraction_max 0.681
_reflns_number_gt 1644
_reflns_number_total 2448
_reflns_threshold_expression 'I > 2\s(I)'
_cod_data_source_file d5nj00255a2.cif
_cod_data_source_block exp_1426
_cod_depositor_comments 'Adding full bibliography for 7063804--7063806.cif.'
_cod_database_code 7063805
_shelx_shelxl_version_number 2018/3
_shelx_space_group_comment
;
The symmetry employed for this shelxl refinement is uniquely defined
by the following loop, which should always be used as a source of
symmetry information in preference to the above space-group names.
They are only intended as comments.
;
_shelx_estimated_absorpt_t_max 0.988
_shelx_estimated_absorpt_t_min 0.967
_olex2_refinement_description
;
1.a Aromatic/amide H refined with riding coordinates:
 C7(H7), C8(H8), C10(H10), C11(H11)
1.b Idealised Me refined as rotating group:
 C1(H1A,H1B,H1C), C2(H2A,H2B,H2C)
;
_olex2_submission_special_instructions 'No special instructions were received'
_oxdiff_exptl_absorpt_empirical_details
;
Empirical correction (ABSPACK) includes:
- Absorption correction using spherical harmonics
- Frame scaling
;

loop_
_space_group_symop_operation_xyz
'x, y, z'
'-x+1/2, -y, z+1/2'
'-x, y+1/2, -z+1/2'
'x+1/2, -y+1/2, -z'

loop_
_atom_site_label
_atom_site_type_symbol
_atom_site_fract_x
_atom_site_fract_y
_atom_site_fract_z
_atom_site_U_iso_or_equiv
_atom_site_adp_type
_atom_site_occupancy
_atom_site_site_symmetry_order
_atom_site_calc_flag
_atom_site_refinement_flags_posn
_atom_site_refinement_flags_adp
_atom_site_refinement_flags_occupancy
_atom_site_disorder_assembly
_atom_site_disorder_group
N1 N 0.7518(4) 0.0892(3) 0.46241(10) 0.0476(6) Uani 1 1 d . . . . .
C1 C 0.8672(7) 0.2871(6) 0.83697(16) 0.0778(12) Uani 1 1 d . . . . .
H1A H 0.834044 0.409230 0.828578 0.117 Uiso 1 1 calc R U . . .
H1B H 1.005646 0.266261 0.827899 0.117 Uiso 1 1 calc R U . . .
H1C H 0.844198 0.263420 0.877667 0.117 Uiso 1 1 calc R U . . .
N2 N 0.7538(4) 0.0514(3) 0.52006(11) 0.0416(6) Uani 1 1 d . . . . .
C2 C 0.5982(7) 0.0611(7) 0.83127(17) 0.0852(14) Uani 1 1 d . . . . .
H2A H 0.625219 -0.062269 0.822993 0.128 Uiso 1 1 calc R U . . .
H2B H 0.466548 0.091223 0.817541 0.128 Uiso 1 1 calc R U . . .
H2C H 0.605580 0.080882 0.872672 0.128 Uiso 1 1 calc R U . . .
N3 N 0.7439(5) 0.1711(4) 0.80222(13) 0.0644(8) Uani 1 1 d . . . . .
C3 C 0.7607(5) 0.1959(3) 0.55501(13) 0.0369(6) Uani 1 1 d . . . . .
C4 C 0.7636(5) 0.3397(3) 0.51642(14) 0.0387(7) Uani 1 1 d . . . . .
N4 N 0.7599(6) 0.6720(3) 0.54196(16) 0.0734(10) Uani 1 1 d . . . . .
C5 C 0.7587(5) 0.2658(4) 0.46034(14) 0.0453(7) Uani 1 1 d . . . . .
C6 C 0.7606(5) 0.1870(3) 0.61859(13) 0.0388(6) Uani 1 1 d . . . . .
C7 C 0.8737(5) 0.3050(4) 0.65210(14) 0.0453(7) Uani 1 1 d . . . . .
H7 H 0.952927 0.389780 0.633393 0.054 Uiso 1 1 calc R U . . .
C8 C 0.8712(5) 0.2994(5) 0.71223(15) 0.0517(9) Uani 1 1 d . . . . .
H8 H 0.950295 0.378814 0.733284 0.062 Uiso 1 1 calc R U . . .
C9 C 0.7510(5) 0.1755(4) 0.74242(14) 0.0473(7) Uani 1 1 d . . . . .
C10 C 0.6397(5) 0.0555(5) 0.70831(14) 0.0541(9) Uani 1 1 d . . . . .
H10 H 0.559976 -0.029440 0.726684 0.065 Uiso 1 1 calc R U . . .
C11 C 0.6462(5) 0.0610(4) 0.64830(14) 0.0483(8) Uani 1 1 d . . . . .
H11 H 0.572131 -0.021622 0.626992 0.058 Uiso 1 1 calc R U . . .
C12 C 0.7630(6) 0.5236(4) 0.53104(14) 0.0486(7) Uani 1 1 d . . . . .
H2 H 0.745(6) -0.058(5) 0.5337(15) 0.065(10) Uiso 1 1 d . . . . .
H5 H 0.757(4) 0.325(3) 0.4241(13) 0.039(8) Uiso 1 1 d . . . . .

loop_
_atom_site_aniso_label
_atom_site_aniso_U_11
_atom_site_aniso_U_22
_atom_site_aniso_U_33
_atom_site_aniso_U_23
_atom_site_aniso_U_13
_atom_site_aniso_U_12
N1 0.0528(14) 0.0443(13) 0.0457(14) -0.0043(12) 0.0004(16) -0.0033(17)
C1 0.087(3) 0.091(3) 0.055(2) -0.011(2) -0.012(2) -0.006(3)
N2 0.0504(13) 0.0269(10) 0.0473(14) -0.0022(11) -0.0011(15) -0.0012(16)
C2 0.096(3) 0.107(3) 0.053(2) 0.024(2) 0.002(2) -0.013(3)
N3 0.0706(18) 0.079(2) 0.0437(16) 0.0081(14) -0.0023(16) -0.014(2)
C3 0.0368(13) 0.0255(11) 0.0484(16) -0.0002(11) -0.0002(15) -0.0011(17)
C4 0.0367(14) 0.0295(12) 0.0499(17) 0.0030(11) -0.0008(16) -0.0031(15)
N4 0.099(2) 0.0299(13) 0.091(3) 0.0057(13) -0.003(2) 0.003(2)
C5 0.0450(16) 0.0472(15) 0.0436(17) 0.0060(14) -0.0001(18) -0.0021(19)
C6 0.0427(15) 0.0290(12) 0.0448(16) 0.0012(12) -0.0008(15) -0.0008(19)
C7 0.0493(16) 0.0377(15) 0.0489(18) 0.0013(15) 0.0034(16) -0.0097(15)
C8 0.0534(18) 0.0499(19) 0.052(2) -0.0044(16) -0.0047(17) -0.0063(18)
C9 0.0474(16) 0.0470(16) 0.0474(17) 0.0062(13) -0.0019(17) -0.004(2)
C10 0.0598(19) 0.0495(19) 0.053(2) 0.0118(17) -0.0009(17) -0.012(2)
C11 0.0553(17) 0.0380(15) 0.0515(19) 0.0079(16) -0.0082(16) -0.0117(16)
C12 0.0539(17) 0.0317(13) 0.0602(19) 0.0070(13) 0.0005(19) -0.0039(17)

loop_
_atom_type_symbol
_atom_type_description
_atom_type_scat_dispersion_real
_atom_type_scat_dispersion_imag
_atom_type_scat_source
C C 0.0033 0.0016 'International Tables Vol C Tables 4.2.6.8 and 6.1.1.4'
H H 0.0000 0.0000 'International Tables Vol C Tables 4.2.6.8 and 6.1.1.4'
N N 0.0061 0.0033 'International Tables Vol C Tables 4.2.6.8 and 6.1.1.4'

loop_
_geom_angle_atom_site_label_1
_geom_angle_atom_site_label_2
_geom_angle_atom_site_label_3
_geom_angle
_geom_angle_site_symmetry_1
_geom_angle_site_symmetry_3
_geom_angle_publ_flag
C5 N1 N2 104.1(2) . . ?
H1A C1 H1B 109.5 . . ?
H1A C1 H1C 109.5 . . ?
H1B C1 H1C 109.5 . . ?
N3 C1 H1A 109.5 . . ?
N3 C1 H1B 109.5 . . ?
N3 C1 H1C 109.5 . . ?
N1 N2 H2 123(2) . . ?
C3 N2 N1 114.3(2) . . ?
C3 N2 H2 123(2) . . ?
H2A C2 H2B 109.5 . . ?
H2A C2 H2C 109.5 . . ?
H2B C2 H2C 109.5 . . ?
N3 C2 H2A 109.5 . . ?
N3 C2 H2B 109.5 . . ?
N3 C2 H2C 109.5 . . ?
C2 N3 C1 118.6(3) . . ?
C9 N3 C1 121.2(3) . . ?
C9 N3 C2 120.0(3) . . ?
N2 C3 C4 104.2(2) . . ?
N2 C3 C6 123.8(2) . . ?
C4 C3 C6 132.0(2) . . ?
C3 C4 C5 106.0(2) . . ?
C3 C4 C12 127.0(3) . . ?
C5 C4 C12 126.9(3) . . ?
N1 C5 C4 111.3(3) . . ?
N1 C5 H5 120.2(16) . . ?
C4 C5 H5 128.5(16) . . ?
C7 C6 C3 121.4(3) . . ?
C11 C6 C3 121.3(3) . . ?
C11 C6 C7 117.3(3) . . ?
C6 C7 H7 119.2 . . ?
C8 C7 C6 121.6(3) . . ?
C8 C7 H7 119.2 . . ?
C7 C8 H8 119.4 . . ?
C7 C8 C9 121.2(3) . . ?
C9 C8 H8 119.4 . . ?
N3 C9 C8 121.8(3) . . ?
N3 C9 C10 121.4(3) . . ?
C10 C9 C8 116.8(3) . . ?
C9 C10 H10 119.3 . . ?
C11 C10 C9 121.3(3) . . ?
C11 C10 H10 119.3 . . ?
C6 C11 H11 119.1 . . ?
C10 C11 C6 121.7(3) . . ?
C10 C11 H11 119.1 . . ?
N4 C12 C4 178.7(5) . . ?

loop_
_geom_bond_atom_site_label_1
_geom_bond_atom_site_label_2
_geom_bond_distance
_geom_bond_site_symmetry_2
_geom_bond_publ_flag
N1 N2 1.349(3) . ?
N1 C5 1.324(4) . ?
C1 H1A 0.9600 . ?
C1 H1B 0.9600 . ?
C1 H1C 0.9600 . ?
C1 N3 1.437(5) . ?
N2 C3 1.346(3) . ?
N2 H2 0.88(4) . ?
C2 H2A 0.9600 . ?
C2 H2B 0.9600 . ?
C2 H2C 0.9600 . ?
C2 N3 1.437(5) . ?
N3 C9 1.369(4) . ?
C3 C4 1.392(4) . ?
C3 C6 1.456(4) . ?
C4 C5 1.397(4) . ?
C4 C12 1.417(3) . ?
N4 C12 1.139(3) . ?
C5 H5 0.94(3) . ?
C6 C7 1.392(4) . ?
C6 C11 1.391(4) . ?
C7 H7 0.9300 . ?
C7 C8 1.376(4) . ?
C8 H8 0.9300 . ?
C8 C9 1.407(4) . ?
C9 C10 1.403(4) . ?
C10 H10 0.9300 . ?
C10 C11 1.374(4) . ?
C11 H11 0.9300 . ?

loop_
_geom_torsion_atom_site_label_1
_geom_torsion_atom_site_label_2
_geom_torsion_atom_site_label_3
_geom_torsion_atom_site_label_4
_geom_torsion
_geom_torsion_site_symmetry_1
_geom_torsion_site_symmetry_2
_geom_torsion_site_symmetry_3
_geom_torsion_site_symmetry_4
_geom_torsion_publ_flag
N1 N2 C3 C4 -0.1(4) . . . . ?
N1 N2 C3 C6 178.9(3) . . . . ?
C1 N3 C9 C8 -3.3(5) . . . . ?
C1 N3 C9 C10 176.2(3) . . . . ?
N2 N1 C5 C4 -0.4(5) . . . . ?
N2 C3 C4 C5 -0.2(4) . . . . ?
N2 C3 C4 C12 177.4(4) . . . . ?
N2 C3 C6 C7 142.9(3) . . . . ?
N2 C3 C6 C11 -37.6(5) . . . . ?
C2 N3 C9 C8 170.9(3) . . . . ?
C2 N3 C9 C10 -9.6(5) . . . . ?
N3 C9 C10 C11 179.6(3) . . . . ?
C3 C4 C5 N1 0.4(5) . . . . ?
C3 C6 C7 C8 178.7(3) . . . . ?
C3 C6 C11 C10 -177.7(3) . . . . ?
C4 C3 C6 C7 -38.4(5) . . . . ?
C4 C3 C6 C11 141.1(4) . . . . ?
C5 N1 N2 C3 0.3(4) . . . . ?
C6 C3 C4 C5 -179.0(3) . . . . ?
C6 C3 C4 C12 -1.5(7) . . . . ?
C6 C7 C8 C9 -1.1(5) . . . . ?
C7 C6 C11 C10 1.8(4) . . . . ?
C7 C8 C9 N3 -178.6(3) . . . . ?
C7 C8 C9 C10 1.9(4) . . . . ?
C8 C9 C10 C11 -0.9(5) . . . . ?
C9 C10 C11 C6 -1.0(5) . . . . ?
C11 C6 C7 C8 -0.8(4) . . . . ?
C12 C4 C5 N1 -177.2(4) . . . . ?
